data_4079110
loop_
_publ_author_name
'Ip, Ho-Fai'
'So, Yat-Ming'
'Sung, Herman H. Y.'
'Williams, Ian D.'
'Leung, Wa-Hung'

_publ_section_title
;
 Ruthenium-Mediated Double C--H Activation of Toluene with
 1-Azidoadamantane
;
_journal_issue 19
_journal_name_full Organometallics
_journal_page_first 7020
_journal_paper_doi 10.1021/om300499x
_journal_volume 31
_journal_year 2012
_chemical_formula_sum 'C24 H41 Cl4 Co N2 O11 P3 Ru'
_chemical_formula_weight 928.30
_chemical_name_systematic
; 
 ? 
;
_space_group_IT_number 33
_symmetry_cell_setting orthorhombic
_symmetry_space_group_name_Hall 'P 2c -2n'
_symmetry_space_group_name_H-M 'P n a 21'
_atom_sites_solution_hydrogens geom
_atom_sites_solution_primary direct
_atom_sites_solution_secondary difmap
_audit_creation_method SHELXL-97
_cell_angle_alpha 90.00
_cell_angle_beta 90.00
_cell_angle_gamma 90.00
_cell_formula_units_Z 4
_cell_length_a 13.9067(2)
_cell_length_b 21.2398(3)
_cell_length_c 12.3711(2)
_cell_measurement_reflns_used 5202
_cell_measurement_temperature 173(2)
_cell_measurement_theta_max 71.40
_cell_measurement_theta_min 9.63
_cell_volume 3654.12(9)
_computing_cell_refinement
;
CrysAlisPro, Oxford Diffraction Ltd.,
Version 1.171.33.55 (release 05-01-2010 CrysAlis171 .NET)
(compiled Jan  5 2010,16:28:46)
;
_computing_data_collection
;
CrysAlisPro, Oxford Diffraction Ltd.,
Version 1.171.33.55 (release 05-01-2010 CrysAlis171 .NET)
(compiled Jan  5 2010,16:28:46)
;
_computing_data_reduction
;
CrysAlisPro, Oxford Diffraction Ltd.,
Version 1.171.33.55 (release 05-01-2010 CrysAlis171 .NET)
(compiled Jan  5 2010,16:28:46)
;
_computing_structure_refinement 'SHELXL-97 (Sheldrick, 1997)'
_computing_structure_solution 'SHELXS-97 (Sheldrick, 1990)'
_diffrn_ambient_temperature 173(2)
_diffrn_measured_fraction_theta_full 0.983
_diffrn_measured_fraction_theta_max 0.984
_diffrn_measurement_device_type 'Xcalibur, Sapphire3, Gemini ultra'
_diffrn_radiation_monochromator mirror
_diffrn_radiation_source 'Enhance Ultra (Cu) X-ray Source'
_diffrn_radiation_type CuK\a
_diffrn_radiation_wavelength 1.54178
_diffrn_reflns_av_R_equivalents 0.0533
_diffrn_reflns_av_sigmaI/netI 0.0667
_diffrn_reflns_limit_h_max 16
_diffrn_reflns_limit_h_min -13
_diffrn_reflns_limit_k_max 25
_diffrn_reflns_limit_k_min -16
_diffrn_reflns_limit_l_max 14
_diffrn_reflns_limit_l_min -12
_diffrn_reflns_number 11241
_diffrn_reflns_theta_full 66.50
_diffrn_reflns_theta_max 67.50
_diffrn_reflns_theta_min 9.64
_exptl_absorpt_coefficient_mu 11.316
_exptl_absorpt_correction_T_max 1.00
_exptl_absorpt_correction_T_min 0.56
_exptl_absorpt_correction_type multi-scan
_exptl_absorpt_process_details
;
CrysAlisPro, Oxford Diffraction Ltd.,
Version 1.171.33.55 (release 05-01-2010 CrysAlis171 .NET)
(compiled Jan  5 2010,16:28:46)
Empirical absorption correction using spherical harmonics,
 implemented in SCALE3 ABSPACK scaling algorithm.
;
_exptl_crystal_colour red
_exptl_crystal_density_diffrn 1.687
_exptl_crystal_density_method 'not measured'
_exptl_crystal_description needle
_exptl_crystal_F_000 1884
_exptl_crystal_size_max 0.38
_exptl_crystal_size_mid 0.08
_exptl_crystal_size_min 0.07
_refine_diff_density_max 0.782
_refine_diff_density_min -0.571
_refine_diff_density_rms 0.086
_refine_ls_abs_structure_details 'Flack H D (1983), Acta Cryst. A39, 876-881'
_refine_ls_abs_structure_Flack 0.032(6)
_refine_ls_extinction_method none
_refine_ls_goodness_of_fit_ref 1.024
_refine_ls_hydrogen_treatment constr
_refine_ls_matrix_type full
_refine_ls_number_parameters 412
_refine_ls_number_reflns 5084
_refine_ls_number_restraints 1
_refine_ls_restrained_S_all 1.024
_refine_ls_R_factor_all 0.0436
_refine_ls_R_factor_gt 0.0371
_refine_ls_shift/su_max 0.001
_refine_ls_shift/su_mean 0.000
_refine_ls_structure_factor_coef Fsqd
_refine_ls_weighting_details 'calc w=1/[\s^2^(Fo^2^)+(0.0280P)^2^+0.0000P] where P=(Fo^2^+2Fc^2^)/3'
_refine_ls_weighting_scheme calc
_refine_ls_wR_factor_gt 0.0780
_refine_ls_wR_factor_ref 0.0794
_reflns_number_gt 4341
_reflns_number_total 5084
_reflns_threshold_expression >2sigma(I)
_cod_data_source_file om300499x_si_002.cif
_cod_data_source_block ip39
_cod_depositor_comments
;
The following automatic conversions were performed:

'_symmetry_cell_setting' value 'Orthorhombic' changed to
'orthorhombic' according to
/home/saulius/struct/CIF-dictionaries/cif_core.dic dictionary named
'cif_core.dic' version 2.4.2 from 2011-04-26.

Automatic conversion script
Id: cif_fix_values 1891 2012-01-12 08:04:46Z andrius 
;
_cod_original_sg_symbol_H-M Pna2(1)
_cod_database_code 4079110

loop_
_symmetry_equiv_pos_as_xyz
'x, y, z'
'-x, -y, z+1/2'
'x+1/2, -y+1/2, z'
'-x+1/2, y+1/2, z+1/2'

loop_
_atom_site_label
_atom_site_type_symbol
_atom_site_fract_x
_atom_site_fract_y
_atom_site_fract_z
_atom_site_U_iso_or_equiv
_atom_site_adp_type
_atom_site_occupancy
_atom_site_symmetry_multiplicity
_atom_site_calc_flag
_atom_site_refinement_flags
_atom_site_disorder_assembly
_atom_site_disorder_group
Ru1 Ru 0.41705(3) 0.494353(16) 0.24690(4) 0.02306(9) Uani 1 1 d . B .
Co1 Co 0.13660(6) 0.48833(4) 0.27181(6) 0.0240(2) Uani 1 1 d . . .
Cl2 Cl 0.52484(11) 0.45766(8) 0.37690(13) 0.0340(3) Uani 1 1 d . . .
Cl1 Cl 0.50715(11) 0.58529(7) 0.21370(13) 0.0359(3) Uani 1 1 d . . .
P1 P 0.21279(10) 0.51010(7) 0.12558(12) 0.0266(3) Uani 1 1 d . . .
P2 P 0.23185(11) 0.40947(7) 0.29875(13) 0.0269(3) Uani 1 1 d . . .
P3 P 0.22969(11) 0.54814(7) 0.36565(13) 0.0285(3) Uani 1 1 d . B .
O1 O 0.1945(3) 0.4537(2) 0.0421(3) 0.0331(10) Uani 1 1 d . . .
O2 O 0.1663(3) 0.5670(2) 0.0610(4) 0.0404(11) Uani 1 1 d . A .
O3 O 0.2126(3) 0.6188(2) 0.3253(4) 0.0423(12) Uani 1 1 d . . .
O4 O 0.1965(3) 0.5534(3) 0.4899(4) 0.0442(12) Uani 1 1 d . . .
O5 O 0.2274(3) 0.3953(2) 0.4250(4) 0.0399(11) Uani 1 1 d . . .
O6 O 0.1936(3) 0.34485(17) 0.2495(5) 0.0400(10) Uani 1 1 d . . .
O7 O 0.3206(3) 0.5244(2) 0.1317(3) 0.0287(10) Uani 1 1 d . . .
O8 O 0.3362(3) 0.41433(15) 0.2612(4) 0.0284(9) Uani 1 1 d . . .
O9 O 0.3356(3) 0.5339(2) 0.3697(4) 0.0310(10) Uani 1 1 d . . .
O11 O 0.4864(4) 0.1614(2) 0.0649(5) 0.0580(15) Uani 1 1 d . . .
O12 O 0.4923(5) 0.1895(2) -0.1022(5) 0.0638(16) Uani 1 1 d . . .
N1 N 0.5016(4) 0.4565(3) 0.1215(4) 0.0337(13) Uani 1 1 d . . .
N2 N 0.4900(4) 0.2021(2) -0.0012(6) 0.0416(13) Uani 1 1 d . B .
C1 C 0.0078(4) 0.4741(3) 0.1903(6) 0.0407(17) Uani 1 1 d . . .
H1A H 0.0007 0.4633 0.1120 0.049 Uiso 1 1 calc R . .
C2 C 0.0092(4) 0.5354(3) 0.2344(8) 0.0473(19) Uani 1 1 d . . .
H2A H 0.0036 0.5756 0.1930 0.057 Uiso 1 1 calc R . .
C3 C 0.0185(4) 0.5295(4) 0.3488(6) 0.0441(19) Uani 1 1 d . . .
H3A H 0.0204 0.5648 0.4023 0.053 Uiso 1 1 calc R . .
C4 C 0.0217(4) 0.4651(3) 0.3726(6) 0.0360(14) Uani 1 1 d . . .
H4A H 0.0266 0.4460 0.4463 0.043 Uiso 1 1 calc R . .
C5 C 0.0138(4) 0.4318(3) 0.2744(6) 0.0423(19) Uani 1 1 d . . .
H5A H 0.0130 0.3849 0.2670 0.051 Uiso 1 1 calc R . .
C11 C 0.2316(5) 0.4597(3) -0.0667(5) 0.0397(15) Uani 1 1 d . . .
H11A H 0.2988 0.4750 -0.0645 0.048 Uiso 1 1 calc R . .
H11B H 0.1926 0.4905 -0.1078 0.048 Uiso 1 1 calc R . .
C12 C 0.2277(6) 0.3975(3) -0.1201(6) 0.0492(18) Uani 1 1 d . . .
H12A H 0.2524 0.4012 -0.1941 0.074 Uiso 1 1 calc R . .
H12B H 0.1610 0.3827 -0.1221 0.074 Uiso 1 1 calc R . .
H12C H 0.2672 0.3674 -0.0796 0.074 Uiso 1 1 calc R . .
C13 C 0.2061(6) 0.6302(3) 0.0585(7) 0.056(2) Uani 1 1 d . . .
H13A H 0.2676 0.6319 0.0988 0.068 Uiso 1 1 d R A .
H13B H 0.1609 0.6605 0.0919 0.068 Uiso 1 1 d R . .
C14 C 0.2388(10) 0.6426(7) -0.0623(12) 0.036(3) Uiso 0.50 1 d P A 1
H14A H 0.3012 0.6224 -0.0750 0.054 Uiso 0.50 1 calc PR A 1
H14B H 0.2446 0.6880 -0.0746 0.054 Uiso 0.50 1 calc PR A 1
H14C H 0.1909 0.6250 -0.1119 0.054 Uiso 0.50 1 calc PR A 1
C14A C 0.2010(14) 0.6559(9) -0.0494(16) 0.060(5) Uiso 0.50 1 d P A 2
H14D H 0.1409 0.6796 -0.0577 0.091 Uiso 0.50 1 calc PR A 2
H14E H 0.2027 0.6215 -0.1022 0.091 Uiso 0.50 1 calc PR A 2
H14F H 0.2557 0.6841 -0.0615 0.091 Uiso 0.50 1 calc PR A 2
C15 C 0.2523(12) 0.6675(7) 0.3859(14) 0.048(4) Uiso 0.50 1 d P B 1
H15A H 0.3182 0.6556 0.4083 0.057 Uiso 0.50 1 calc PR B 1
H15B H 0.2135 0.6736 0.4522 0.057 Uiso 0.50 1 calc PR B 1
C15A C 0.2890(9) 0.6663(6) 0.3504(12) 0.031(3) Uiso 0.50 1 d P B 2
H15C H 0.3058 0.6640 0.4280 0.037 Uiso 0.50 1 calc PR B 2
H15D H 0.3475 0.6567 0.3079 0.037 Uiso 0.50 1 calc PR B 2
C16 C 0.2565(7) 0.7282(4) 0.3249(10) 0.081(3) Uani 1 1 d . . .
H16A H 0.3014 0.7585 0.3568 0.121 Uiso 1 1 d R B .
H16B H 0.1905 0.7402 0.3433 0.121 Uiso 1 1 d R . .
H16C H 0.2642 0.7281 0.2462 0.121 Uiso 1 1 d R . .
C17 C 0.2359(5) 0.5194(3) 0.5769(6) 0.0435(16) Uani 1 1 d . B .
H17A H 0.2983 0.5008 0.5553 0.052 Uiso 1 1 calc R . .
H17B H 0.1920 0.4847 0.5976 0.052 Uiso 1 1 calc R . .
C18 C 0.2499(5) 0.5629(4) 0.6702(6) 0.053(2) Uani 1 1 d . . .
H18A H 0.2770 0.5394 0.7313 0.080 Uiso 1 1 calc R B .
H18B H 0.1879 0.5810 0.6912 0.080 Uiso 1 1 calc R . .
H18C H 0.2941 0.5967 0.6494 0.080 Uiso 1 1 calc R . .
C19 C 0.2950(8) 0.3501(5) 0.4704(7) 0.074(3) Uani 1 1 d . . .
H19A H 0.3613 0.3666 0.4636 0.088 Uiso 1 1 calc R . .
H19B H 0.2911 0.3101 0.4296 0.088 Uiso 1 1 calc R . .
C20 C 0.2731(6) 0.3384(4) 0.5845(6) 0.054(2) Uani 1 1 d . . .
H20A H 0.3200 0.3086 0.6142 0.081 Uiso 1 1 calc R . .
H20B H 0.2083 0.3207 0.5908 0.081 Uiso 1 1 calc R . .
H20C H 0.2765 0.3781 0.6247 0.081 Uiso 1 1 calc R . .
C21 C 0.2346(5) 0.3131(3) 0.1573(6) 0.0395(15) Uani 1 1 d . . .
H21A H 0.2920 0.3361 0.1314 0.047 Uiso 1 1 calc R . .
H21B H 0.1871 0.3114 0.0977 0.047 Uiso 1 1 calc R . .
C22 C 0.2619(5) 0.2483(3) 0.1903(7) 0.052(2) Uani 1 1 d . . .
H22A H 0.2899 0.2260 0.1284 0.079 Uiso 1 1 calc R . .
H22B H 0.2046 0.2257 0.2153 0.079 Uiso 1 1 calc R . .
H22C H 0.3091 0.2504 0.2490 0.079 Uiso 1 1 calc R . .
C31 C 0.4948(4) 0.3919(3) 0.0913(5) 0.0294(13) Uani 1 1 d . B .
C32 C 0.5084(5) 0.3450(3) 0.1683(5) 0.0354(14) Uani 1 1 d . . .
H32A H 0.5192 0.3556 0.2418 0.042 Uiso 1 1 calc R B .
C33 C 0.5058(4) 0.2819(3) 0.1359(6) 0.0335(14) Uani 1 1 d . B .
H33A H 0.5148 0.2491 0.1871 0.040 Uiso 1 1 calc R . .
C34 C 0.4896(4) 0.2678(3) 0.0267(6) 0.0330(15) Uani 1 1 d . . .
C35 C 0.4768(5) 0.3136(3) -0.0484(6) 0.0380(15) Uani 1 1 d . B .
H35A H 0.4660 0.3031 -0.1221 0.046 Uiso 1 1 calc R . .
C36 C 0.4798(4) 0.3758(3) -0.0158(6) 0.0338(15) Uani 1 1 d . . .
H36A H 0.4714 0.4081 -0.0680 0.041 Uiso 1 1 calc R B .
C1S C 0.0414(7) 0.2144(5) 0.5500(8) 0.076(3) Uani 1 1 d . . .
H1SA H 0.1075 0.1985 0.5617 0.092 Uiso 1 1 d R . .
H1SB H -0.0021 0.1775 0.5471 0.092 Uiso 1 1 d R . .
Cl3 Cl 0.00885(19) 0.26187(12) 0.6569(2) 0.0746(7) Uani 1 1 d . . .
Cl4 Cl 0.0614(4) 0.2530(3) 0.4253(5) 0.0787(15) Uiso 0.50 1 d P . .
Cl4A Cl 0.0115(4) 0.2540(3) 0.4276(5) 0.0789(15) Uiso 0.50 1 d P . .

loop_
_atom_site_aniso_label
_atom_site_aniso_U_11
_atom_site_aniso_U_22
_atom_site_aniso_U_33
_atom_site_aniso_U_23
_atom_site_aniso_U_13
_atom_site_aniso_U_12
Ru1 0.02312(15) 0.02212(17) 0.02394(18) 0.0019(2) 0.00003(19) -0.00094(15)
Co1 0.0234(4) 0.0256(4) 0.0230(5) -0.0003(4) 0.0015(3) 0.0001(3)
Cl2 0.0354(8) 0.0373(8) 0.0293(8) -0.0006(7) -0.0075(6) 0.0047(6)
Cl1 0.0451(8) 0.0303(7) 0.0323(8) -0.0004(6) -0.0001(6) -0.0116(6)
P1 0.0280(7) 0.0268(7) 0.0250(7) 0.0009(7) -0.0022(6) 0.0008(6)
P2 0.0311(8) 0.0236(7) 0.0260(8) 0.0029(6) 0.0042(7) -0.0009(6)
P3 0.0306(8) 0.0292(8) 0.0258(8) -0.0070(6) 0.0005(7) 0.0038(6)
O1 0.031(2) 0.046(3) 0.023(2) -0.004(2) 0.0045(17) -0.0040(18)
O2 0.047(3) 0.033(2) 0.042(3) 0.010(2) -0.005(2) -0.001(2)
O3 0.040(3) 0.033(2) 0.054(3) -0.012(2) -0.010(2) -0.0005(19)
O4 0.039(3) 0.070(3) 0.023(3) -0.013(2) 0.0000(19) 0.007(2)
O5 0.051(3) 0.043(3) 0.025(2) 0.010(2) 0.003(2) 0.005(2)
O6 0.039(2) 0.0314(19) 0.050(3) -0.011(3) 0.014(3) -0.0068(15)
O7 0.029(2) 0.036(2) 0.021(2) 0.0078(18) 0.0041(18) -0.0018(17)
O8 0.034(2) 0.0204(16) 0.031(2) -0.0005(18) 0.0067(19) 0.0014(13)
O9 0.033(2) 0.032(2) 0.028(2) -0.009(2) -0.001(2) -0.0027(18)
O11 0.074(4) 0.036(3) 0.065(4) 0.012(3) -0.007(3) 0.002(2)
O12 0.093(4) 0.042(3) 0.057(4) -0.015(3) 0.000(3) -0.002(3)
N1 0.045(3) 0.030(3) 0.025(3) -0.005(2) 0.011(3) 0.004(2)
N2 0.039(3) 0.028(3) 0.058(4) 0.003(3) -0.002(3) 0.001(2)
C1 0.023(3) 0.059(4) 0.040(4) -0.013(3) 0.000(3) -0.005(3)
C2 0.023(3) 0.048(3) 0.071(6) 0.014(4) -0.001(4) 0.006(2)
C3 0.012(3) 0.066(5) 0.054(5) -0.023(4) 0.007(3) 0.007(3)
C4 0.027(3) 0.045(4) 0.036(4) -0.001(3) 0.010(3) -0.001(3)
C5 0.018(3) 0.045(4) 0.064(6) -0.006(3) 0.003(3) -0.006(2)
C11 0.047(4) 0.046(4) 0.026(3) -0.002(3) 0.004(3) -0.006(3)
C12 0.057(4) 0.061(4) 0.030(4) -0.009(4) -0.003(3) 0.005(4)
C13 0.078(6) 0.028(4) 0.063(6) 0.005(4) -0.008(5) 0.003(3)
C16 0.075(7) 0.050(5) 0.118(10) 0.008(6) -0.005(6) -0.017(4)
C17 0.045(4) 0.049(4) 0.037(4) -0.002(3) 0.005(3) -0.003(3)
C18 0.051(5) 0.075(5) 0.034(4) -0.017(4) -0.002(3) -0.002(4)
C19 0.096(7) 0.080(6) 0.045(5) 0.024(5) 0.005(5) 0.041(6)
C20 0.057(5) 0.069(5) 0.037(4) 0.023(4) -0.003(4) 0.002(4)
C21 0.046(4) 0.033(3) 0.040(4) -0.011(3) 0.001(3) -0.004(3)
C22 0.055(5) 0.041(4) 0.062(6) -0.004(4) 0.012(4) 0.000(3)
C31 0.026(3) 0.032(3) 0.030(3) -0.005(3) 0.004(2) 0.002(2)
C32 0.047(4) 0.039(3) 0.020(3) -0.004(3) -0.006(3) 0.003(3)
C33 0.040(3) 0.026(3) 0.034(4) -0.001(3) 0.003(3) 0.002(2)
C34 0.023(3) 0.031(3) 0.044(4) 0.000(3) 0.002(3) 0.007(2)
C35 0.045(4) 0.033(3) 0.036(4) -0.005(3) 0.003(3) 0.003(3)
C36 0.040(4) 0.025(3) 0.037(4) 0.006(3) 0.003(3) 0.001(2)
C1S 0.081(7) 0.078(7) 0.069(7) 0.026(6) 0.005(6) 0.002(5)
Cl3 0.0842(17) 0.0779(15) 0.0617(14) 0.0082(12) 0.0054(12) -0.0022(12)

loop_
_atom_type_symbol
_atom_type_description
_atom_type_scat_dispersion_real
_atom_type_scat_dispersion_imag
_atom_type_scat_source
C C 0.0181 0.0091 'International Tables Vol C Tables 4.2.6.8 and 6.1.1.4'
H H 0.0000 0.0000 'International Tables Vol C Tables 4.2.6.8 and 6.1.1.4'
N N 0.0311 0.0180 'International Tables Vol C Tables 4.2.6.8 and 6.1.1.4'
O O 0.0492 0.0322 'International Tables Vol C Tables 4.2.6.8 and 6.1.1.4'
P P 0.2955 0.4335 'International Tables Vol C Tables 4.2.6.8 and 6.1.1.4'
Cl Cl 0.3639 0.7018 'International Tables Vol C Tables 4.2.6.8 and 6.1.1.4'
Co Co -2.3653 3.6143 'International Tables Vol C Tables 4.2.6.8 and 6.1.1.4'
Ru Ru 0.0552 3.2960 'International Tables Vol C Tables 4.2.6.8 and 6.1.1.4'

loop_
_geom_angle_atom_site_label_1
_geom_angle_atom_site_label_2
_geom_angle_atom_site_label_3
_geom_angle
O8 Ru1 O7 87.69(17)
O8 Ru1 O9 88.44(16)
O7 Ru1 O9 91.47(15)
O8 Ru1 N1 93.06(19)
O7 Ru1 N1 88.4(2)
O9 Ru1 N1 178.5(2)
O8 Ru1 Cl2 90.90(12)
O7 Ru1 Cl2 178.53(13)
O9 Ru1 Cl2 88.92(13)
N1 Ru1 Cl2 91.22(15)
O8 Ru1 Cl1 174.83(14)
O7 Ru1 Cl1 88.36(12)
O9 Ru1 Cl1 94.99(12)
N1 Ru1 Cl1 83.49(16)
Cl2 Ru1 Cl1 93.03(6)
C1 Co1 C2 39.6(3)
C1 Co1 C4 66.1(3)
C2 Co1 C4 66.1(3)
C1 Co1 C5 38.6(3)
C2 Co1 C5 65.4(3)
C4 Co1 C5 39.5(3)
C1 Co1 C3 66.7(3)
C2 Co1 C3 40.0(3)
C4 Co1 C3 39.2(3)
C5 Co1 C3 65.8(3)
C1 Co1 P1 92.7(2)
C2 Co1 P1 97.4(2)
C4 Co1 P1 158.8(2)
C5 Co1 P1 122.7(2)
C3 Co1 P1 133.0(2)
C1 Co1 P3 150.0(2)
C2 Co1 P3 110.4(2)
C4 Co1 P3 106.2(2)
C5 Co1 P3 145.4(2)
C3 Co1 P3 88.8(2)
P1 Co1 P3 91.75(7)
C1 Co1 P2 119.4(2)
C2 Co1 P2 157.8(2)
C4 Co1 P2 101.18(19)
C5 Co1 P2 93.06(19)
C3 Co1 P2 137.3(2)
P1 Co1 P2 89.68(6)
P3 Co1 P2 90.32(7)
O7 P1 O2 105.8(2)
O7 P1 O1 109.6(2)
O2 P1 O1 100.4(3)
O7 P1 Co1 118.95(18)
O2 P1 Co1 112.78(19)
O1 P1 Co1 107.69(17)
O8 P2 O5 110.4(3)
O8 P2 O6 105.0(2)
O5 P2 O6 101.5(3)
O8 P2 Co1 118.89(15)
O5 P2 Co1 105.91(19)
O6 P2 Co1 113.84(18)
O9 P3 O3 110.2(3)
O9 P3 O4 105.2(3)
O3 P3 O4 101.0(3)
O9 P3 Co1 119.20(18)
O3 P3 Co1 107.23(18)
O4 P3 Co1 112.5(2)
C11 O1 P1 118.5(4)
C13 O2 P1 124.0(5)
C15 O3 C15A 26.7(7)
C15 O3 P3 118.1(7)
C15A O3 P3 117.5(5)
C17 O4 P3 125.7(4)
C19 O5 P2 118.5(5)
C21 O6 P2 125.0(4)
P1 O7 Ru1 127.6(2)
P2 O8 Ru1 127.2(2)
P3 O9 Ru1 126.3(3)
C31 N1 Ru1 121.6(4)
O11 N2 O12 121.3(6)
O11 N2 C34 122.7(7)
O12 N2 C34 116.0(6)
C5 C1 C2 108.0(7)
C5 C1 Co1 71.1(4)
C2 C1 Co1 70.5(4)
C1 C2 C3 107.7(7)
C1 C2 Co1 69.9(4)
C3 C2 Co1 70.2(4)
C4 C3 C2 107.2(7)
C4 C3 Co1 70.2(4)
C2 C3 Co1 69.8(4)
C3 C4 C5 107.9(7)
C3 C4 Co1 70.6(4)
C5 C4 Co1 70.4(4)
C1 C5 C4 109.2(6)
C1 C5 Co1 70.3(4)
C4 C5 Co1 70.2(3)
O1 C11 C12 108.9(6)
C14A C13 O2 110.5(10)
C14A C13 C14 23.0(8)
O2 C13 C14 106.4(8)
O3 C15 C16 112.6(12)
C16 C15A O3 110.5(9)
C15A C16 C15 26.6(7)
O4 C17 C18 109.0(6)
O5 C19 C20 110.4(7)
O6 C21 C22 108.5(6)
C36 C31 C32 119.8(6)
C36 C31 N1 120.0(6)
C32 C31 N1 120.1(6)
C31 C32 C33 119.1(6)
C32 C33 C34 119.0(6)
C35 C34 C33 121.9(6)
C35 C34 N2 122.2(6)
C33 C34 N2 116.0(6)
C34 C35 C36 118.8(7)
C35 C36 C31 121.4(6)
Cl3 C1S Cl4 116.0(6)
Cl3 C1S Cl4A 108.3(6)
Cl4 C1S Cl4A 22.6(3)
Cl4A Cl4 C1S 79.7(9)
Cl4 Cl4A C1S 77.7(9)

loop_
_geom_bond_atom_site_label_1
_geom_bond_atom_site_label_2
_geom_bond_distance
Ru1 O8 2.045(3)
Ru1 O7 2.058(4)
Ru1 O9 2.073(4)
Ru1 N1 2.106(5)
Ru1 Cl2 2.3326(16)
Ru1 Cl1 2.3387(14)
Co1 C1 2.078(6)
Co1 C2 2.086(6)
Co1 C4 2.086(6)
Co1 C5 2.088(6)
Co1 C3 2.091(6)
Co1 P1 2.1468(17)
Co1 P3 2.1535(17)
Co1 P2 2.1613(17)
P1 O7 1.532(4)
P1 O2 1.586(4)
P1 O1 1.602(4)
P2 O8 1.528(4)
P2 O5 1.592(5)
P2 O6 1.593(4)
P3 O9 1.504(4)
P3 O3 1.600(5)
P3 O4 1.609(5)
O1 C11 1.447(8)
O2 C13 1.454(8)
O3 C15 1.392(16)
O3 C15A 1.498(12)
O4 C17 1.407(9)
O5 C19 1.456(9)
O6 C21 1.443(8)
O11 N2 1.191(8)
O12 N2 1.279(9)
N1 C31 1.425(8)
N2 C34 1.438(8)
C1 C5 1.378(10)
C1 C2 1.411(10)
C2 C3 1.427(12)
C3 C4 1.401(10)
C4 C5 1.409(10)
C11 C12 1.479(9)
C13 C14A 1.44(2)
C13 C14 1.583(17)
C15 C16 1.494(17)
C15A C16 1.425(15)
C17 C18 1.491(10)
C19 C20 1.465(11)
C21 C22 1.485(9)
C31 C36 1.384(9)
C31 C32 1.392(8)
C32 C33 1.398(8)
C33 C34 1.402(9)
C34 C35 1.357(9)
C35 C36 1.381(8)
C1S Cl3 1.724(11)
C1S Cl4 1.768(11)
C1S Cl4A 1.781(11)
Cl4 Cl4A 0.695(7)
